data_7247044
loop_
_publ_author_name
'Biskup, David'
'Bergmann, Tom'
'Schnakenburg, Gregor'
'Gomila, Rosa M.'
'Frontera, Antonio'
'Streubel, Rainer'

_publ_section_title
;
 Synthesis of a 1-aza-2-phospha-acenaphthene complex profiting from
 coordination enabled chloromethane elimination
;
_journal_issue 31
_journal_name_full 'RSC Advances'
_journal_page_first 21313
_journal_page_last 21317
_journal_paper_doi 10.1039/D3RA04352E
_journal_volume 13
_journal_year 2023
_chemical_formula_moiety 'C16 H9 Cl N O5 P W'
_chemical_formula_sum 'C16 H9 Cl N O5 P W'
_chemical_formula_weight 545.51
_chemical_name_systematic TB053P.K
_space_group_crystal_system monoclinic
_space_group_IT_number 14
_space_group_name_Hall '-P 2yn'
_space_group_name_H-M_alt 'P 1 21/n 1'
_atom_sites_solution_hydrogens geom
_audit_creation_date 2023-03-20
_audit_creation_method
;
Olex2 1.5
(compiled 2023.03.06 svn.rbb2c1857 for OlexSys, GUI svn.r6748)
;
_audit_update_record
;
2023-03-20 deposited with the CCDC.	2023-07-10 downloaded from the CCDC.
;
_cell_angle_alpha 90
_cell_angle_beta 110.673(6)
_cell_angle_gamma 90
_cell_formula_units_Z 4
_cell_length_a 11.8259(10)
_cell_length_b 12.6614(8)
_cell_length_c 12.5663(10)
_cell_measurement_reflns_used 2946
_cell_measurement_temperature 180
_cell_measurement_theta_max 27.35
_cell_measurement_theta_min 2.94
_cell_volume 1760.4(2)
_computing_molecular_graphics 'Olex2 1.5 (Dolomanov et al., 2009)'
_computing_publication_material 'Olex2 1.5 (Dolomanov et al., 2009)'
_computing_structure_refinement 'XL  (Sheldrick, 2008)'
_computing_structure_solution 'XT (Sheldrick, 2015)'
_diffrn_ambient_temperature 180.00
_diffrn_detector_area_resol_mean 6.67
_diffrn_detector_type STOE
_diffrn_measured_fraction_theta_full 0.982
_diffrn_measured_fraction_theta_max 0.985
_diffrn_measurement_device '2-circle goniometer'
_diffrn_measurement_device_type 'STOE IPDS-2T'
_diffrn_measurement_method 'rotation method'
_diffrn_radiation_type MoK\a
_diffrn_radiation_wavelength 0.71073
_diffrn_reflns_av_R_equivalents 0.0783
_diffrn_reflns_av_unetI/netI 0.2145
_diffrn_reflns_Laue_measured_fraction_full 0.982
_diffrn_reflns_Laue_measured_fraction_max 0.985
_diffrn_reflns_limit_h_max 14
_diffrn_reflns_limit_h_min -15
_diffrn_reflns_limit_k_max 16
_diffrn_reflns_limit_k_min -14
_diffrn_reflns_limit_l_max 16
_diffrn_reflns_limit_l_min -12
_diffrn_reflns_number 8798
_diffrn_reflns_point_group_measured_fraction_full 0.982
_diffrn_reflns_point_group_measured_fraction_max 0.985
_diffrn_reflns_theta_full 25.242
_diffrn_reflns_theta_max 27.992
_diffrn_reflns_theta_min 2.940
_exptl_absorpt_coefficient_mu 6.830
_exptl_absorpt_correction_T_max 0.4901
_exptl_absorpt_correction_T_min 0.1867
_exptl_absorpt_correction_type integration
_exptl_crystal_colour 'clear light yellow'
_exptl_crystal_colour_lustre clear
_exptl_crystal_colour_modifier light
_exptl_crystal_colour_primary yellow
_exptl_crystal_density_diffrn 2.058
_exptl_crystal_description block
_exptl_crystal_F_000 1032
_exptl_crystal_size_max 0.15
_exptl_crystal_size_mid 0.08
_exptl_crystal_size_min 0.06
_refine_diff_density_max 0.799
_refine_diff_density_min -1.104
_refine_diff_density_rms 0.128
_refine_ls_extinction_method none
_refine_ls_goodness_of_fit_ref 0.530
_refine_ls_hydrogen_treatment constr
_refine_ls_matrix_type full
_refine_ls_number_parameters 227
_refine_ls_number_reflns 4202
_refine_ls_number_restraints 0
_refine_ls_restrained_S_all 0.530
_refine_ls_R_factor_all 0.0994
_refine_ls_R_factor_gt 0.0315
_refine_ls_shift/su_max 0.001
_refine_ls_shift/su_mean 0.000
_refine_ls_structure_factor_coef Fsqd
_refine_ls_weighting_details 'w=1/[\s^2^(Fo^2^)] where P=(Fo^2^+2Fc^2^)/3'
_refine_ls_weighting_scheme calc
_refine_ls_wR_factor_gt 0.0433
_refine_ls_wR_factor_ref 0.0517
_reflns_Friedel_coverage 0.000
_reflns_number_gt 1972
_reflns_number_total 4202
_reflns_threshold_expression 'I > 2\s(I)'
_cod_data_source_file d3ra04352e2.cif
_cod_data_source_block 4
_cod_database_code 7247044
_shelx_shelxl_version_number 2014/7
_shelx_space_group_comment
;
The symmetry employed for this shelxl refinement is uniquely defined
by the following loop, which should always be used as a source of
symmetry information in preference to the above space-group names.
They are only intended as comments.
;
_shelx_estimated_absorpt_t_max 0.685
_shelx_estimated_absorpt_t_min 0.427
_olex2_refinement_description
;
1. Fixed Uiso
 At 1.2 times of:
  All C(H) groups
 At 1.5 times of:
  All C(H,H,H) groups
2.a Aromatic/amide H refined with riding coordinates:
 C4(H4), C5(H5), C6(H6), C8(H8), C9(H9), C10(H10)
2.b Idealised Me refined as rotating group:
 C11(H11A,H11B,H11C)
;
_olex2_submission_special_instructions 'No special instructions were received'

loop_
_space_group_symop_operation_xyz
'x, y, z'
'-x+1/2, y+1/2, -z+1/2'
'-x, -y, -z'
'x-1/2, -y-1/2, z-1/2'

loop_
_atom_site_label
_atom_site_type_symbol
_atom_site_fract_x
_atom_site_fract_y
_atom_site_fract_z
_atom_site_U_iso_or_equiv
_atom_site_adp_type
_atom_site_occupancy
_atom_site_site_symmetry_order
_atom_site_calc_flag
_atom_site_refinement_flags_posn
_atom_site_refinement_flags_adp
_atom_site_refinement_flags_occupancy
_atom_site_disorder_assembly
_atom_site_disorder_group
W W 0.75684(2) 0.48098(2) 0.44853(3) 0.02988(8) Uani 1 1 d . . . . .
Cl Cl 0.68603(14) 0.65782(16) 0.19396(19) 0.0489(5) Uani 1 1 d . . . . .
P P 0.60593(12) 0.56067(14) 0.28286(17) 0.0306(5) Uani 1 1 d . . . . .
O1 O 0.9481(4) 0.3740(4) 0.6627(5) 0.0557(17) Uani 1 1 d . . . . .
O2 O 0.8941(4) 0.7015(5) 0.5033(5) 0.0533(17) Uani 1 1 d . . . . .
O3 O 0.6045(4) 0.5609(4) 0.5985(5) 0.0418(14) Uani 1 1 d . . . . .
O4 O 0.6050(4) 0.2673(4) 0.3976(5) 0.0503(16) Uani 1 1 d . . . . .
O5 O 0.9004(4) 0.4170(4) 0.2852(5) 0.0520(16) Uani 1 1 d . . . . .
N N 0.5080(3) 0.4840(5) 0.1808(4) 0.0356(13) Uani 1 1 d . . . . .
C1 C 0.4866(5) 0.6441(6) 0.2895(6) 0.0310(17) Uani 1 1 d . . . . .
C2 C 0.3777(6) 0.6094(6) 0.2035(7) 0.038(2) Uani 1 1 d . . . . .
C3 C 0.2656(6) 0.6618(7) 0.1852(7) 0.047(2) Uani 1 1 d . . . . .
C4 C 0.2675(7) 0.7456(8) 0.2544(10) 0.056(2) Uani 1 1 d . . . . .
H4 H 0.1939 0.7798 0.2481 0.068 Uiso 1 1 calc R U . . .
C5 C 0.3755(7) 0.7819(6) 0.3342(8) 0.059(3) Uani 1 1 d . . . . .
H5 H 0.3749 0.8429 0.3780 0.071 Uiso 1 1 calc R U . . .
C6 C 0.4857(6) 0.7295(7) 0.3508(7) 0.048(2) Uani 1 1 d . . . . .
H6 H 0.5588 0.7551 0.4053 0.058 Uiso 1 1 calc R U . . .
C7 C 0.3892(4) 0.5228(7) 0.1415(6) 0.0356(16) Uani 1 1 d . . . . .
C8 C 0.2892(5) 0.4816(8) 0.0560(6) 0.052(2) Uani 1 1 d . . . . .
H8 H 0.2944 0.4225 0.0114 0.062 Uiso 1 1 calc R U . . .
C9 C 0.1748(6) 0.5365(9) 0.0397(8) 0.064(3) Uani 1 1 d . . . . .
H9 H 0.1041 0.5120 -0.0188 0.076 Uiso 1 1 calc R U . . .
C10 C 0.1643(6) 0.6188(8) 0.1022(8) 0.057(3) Uani 1 1 d . . . . .
H10 H 0.0868 0.6482 0.0897 0.069 Uiso 1 1 calc R U . . .
C11 C 0.5402(6) 0.3942(6) 0.1256(7) 0.046(2) Uani 1 1 d . . . . .
H11A H 0.5400 0.4154 0.0506 0.069 Uiso 1 1 calc R U . . .
H11B H 0.4815 0.3373 0.1170 0.069 Uiso 1 1 calc R U . . .
H11C H 0.6211 0.3692 0.1721 0.069 Uiso 1 1 calc R U . . .
C12 C 0.8781(5) 0.4124(6) 0.5850(7) 0.042(2) Uani 1 1 d . . . . .
C13 C 0.8452(5) 0.6220(7) 0.4842(7) 0.037(2) Uani 1 1 d . . . . .
C14 C 0.6598(5) 0.5309(6) 0.5460(6) 0.0362(18) Uani 1 1 d . . . . .
C15 C 0.6610(5) 0.3425(6) 0.4160(6) 0.0345(19) Uani 1 1 d . . . . .
C16 C 0.8502(5) 0.4372(6) 0.3464(7) 0.037(2) Uani 1 1 d . . . . .

loop_
_atom_site_aniso_label
_atom_site_aniso_U_11
_atom_site_aniso_U_22
_atom_site_aniso_U_33
_atom_site_aniso_U_23
_atom_site_aniso_U_13
_atom_site_aniso_U_12
W 0.02521(10) 0.02656(13) 0.04107(16) 0.0016(2) 0.01565(8) -0.00045(15)
Cl 0.0522(9) 0.0466(13) 0.0572(15) 0.0066(11) 0.0309(9) -0.0030(8)
P 0.0321(8) 0.0284(11) 0.0354(12) 0.0011(9) 0.0171(7) 0.0012(6)
O1 0.044(3) 0.054(4) 0.066(5) 0.017(3) 0.016(3) 0.004(2)
O2 0.046(3) 0.049(4) 0.067(5) -0.007(3) 0.023(3) -0.019(3)
O3 0.048(3) 0.044(4) 0.044(4) -0.014(3) 0.030(2) -0.009(2)
O4 0.058(3) 0.038(4) 0.068(5) -0.009(3) 0.038(3) -0.016(2)
O5 0.052(3) 0.045(4) 0.072(5) -0.003(3) 0.038(3) 0.002(2)
N 0.038(2) 0.035(3) 0.036(3) -0.003(4) 0.016(2) -0.004(3)
C1 0.036(3) 0.029(4) 0.030(5) -0.004(4) 0.013(3) -0.002(3)
C2 0.046(4) 0.034(5) 0.036(5) 0.015(4) 0.018(3) 0.003(3)
C3 0.044(4) 0.063(6) 0.040(6) 0.019(5) 0.025(4) 0.024(4)
C4 0.058(5) 0.059(7) 0.056(6) 0.019(5) 0.025(4) 0.018(4)
C5 0.085(5) 0.031(5) 0.076(8) 0.004(5) 0.047(5) 0.016(4)
C6 0.060(4) 0.050(6) 0.036(6) 0.006(5) 0.018(4) 0.013(4)
C7 0.040(3) 0.044(4) 0.027(4) 0.011(5) 0.018(3) -0.004(4)
C8 0.049(3) 0.056(5) 0.045(5) 0.017(5) 0.011(3) -0.019(4)
C9 0.038(4) 0.092(9) 0.054(6) 0.018(6) 0.008(3) -0.013(4)
C10 0.039(4) 0.093(8) 0.045(6) 0.031(6) 0.021(4) 0.022(4)
C11 0.061(4) 0.027(5) 0.058(6) -0.004(4) 0.030(4) 0.002(3)
C12 0.035(3) 0.027(5) 0.060(6) 0.020(4) 0.012(4) -0.004(3)
C13 0.031(3) 0.050(6) 0.032(5) 0.003(4) 0.013(3) 0.004(3)
C14 0.034(3) 0.033(5) 0.040(5) -0.010(4) 0.011(3) -0.014(3)
C15 0.025(3) 0.046(5) 0.038(5) 0.002(4) 0.018(3) 0.002(3)
C16 0.032(3) 0.021(4) 0.060(6) -0.008(4) 0.020(3) -0.006(3)

loop_
_atom_type_symbol
_atom_type_description
_atom_type_scat_dispersion_real
_atom_type_scat_dispersion_imag
_atom_type_scat_source
C C 0.0033 0.0016 'International Tables Vol C Tables 4.2.6.8 and 6.1.1.4'
H H 0.0000 0.0000 'International Tables Vol C Tables 4.2.6.8 and 6.1.1.4'
Cl Cl 0.1484 0.1585 'International Tables Vol C Tables 4.2.6.8 and 6.1.1.4'
N N 0.0061 0.0033 'International Tables Vol C Tables 4.2.6.8 and 6.1.1.4'
O O 0.0106 0.0060 'International Tables Vol C Tables 4.2.6.8 and 6.1.1.4'
P P 0.1023 0.0942 'International Tables Vol C Tables 4.2.6.8 and 6.1.1.4'
W W -0.8490 6.8722 'International Tables Vol C Tables 4.2.6.8 and 6.1.1.4'

loop_
_geom_angle_atom_site_label_1
_geom_angle_atom_site_label_2
_geom_angle_atom_site_label_3
_geom_angle
_geom_angle_site_symmetry_1
_geom_angle_site_symmetry_3
_geom_angle_publ_flag
C12 W P 178.53(19) . . ?
C12 W C13 92.0(3) . . ?
C12 W C14 90.3(3) . . ?
C12 W C15 88.8(3) . . ?
C12 W C16 92.2(3) . . ?
C13 W P 89.4(2) . . ?
C13 W C14 87.2(3) . . ?
C13 W C15 176.9(3) . . ?
C13 W C16 91.5(3) . . ?
C14 W P 89.27(19) . . ?
C15 W P 89.8(2) . . ?
C15 W C14 89.8(3) . . ?
C16 W P 88.3(2) . . ?
C16 W C14 177.3(3) . . ?
C16 W C15 91.5(3) . . ?
Cl P W 111.48(8) . . ?
N P W 120.6(2) . . ?
N P Cl 104.4(2) . . ?
N P C1 91.9(3) . . ?
C1 P W 123.9(3) . . ?
C1 P Cl 101.0(2) . . ?
C7 N P 113.4(5) . . ?
C7 N C11 120.4(5) . . ?
C11 N P 125.8(4) . . ?
C2 C1 P 107.4(5) . . ?
C6 C1 P 132.5(5) . . ?
C6 C1 C2 119.9(6) . . ?
C1 C2 C3 121.2(8) . . ?
C7 C2 C1 115.5(6) . . ?
C7 C2 C3 123.3(7) . . ?
C4 C3 C2 116.9(7) . . ?
C4 C3 C10 126.7(7) . . ?
C10 C3 C2 116.3(8) . . ?
C3 C4 H4 119.4 . . ?
C3 C4 C5 121.2(8) . . ?
C5 C4 H4 119.4 . . ?
C4 C5 H5 119.5 . . ?
C4 C5 C6 121.0(8) . . ?
C6 C5 H5 119.5 . . ?
C1 C6 C5 119.5(7) . . ?
C1 C6 H6 120.2 . . ?
C5 C6 H6 120.2 . . ?
C2 C7 N 111.4(6) . . ?
C2 C7 C8 120.6(6) . . ?
C8 C7 N 127.9(8) . . ?
C7 C8 H8 122.6 . . ?
C7 C8 C9 114.9(8) . . ?
C9 C8 H8 122.6 . . ?
C8 C9 H9 118.0 . . ?
C10 C9 C8 124.0(7) . . ?
C10 C9 H9 118.0 . . ?
C3 C10 H10 119.6 . . ?
C9 C10 C3 120.8(7) . . ?
C9 C10 H10 119.6 . . ?
N C11 H11A 109.5 . . ?
N C11 H11B 109.5 . . ?
N C11 H11C 109.5 . . ?
H11A C11 H11B 109.5 . . ?
H11A C11 H11C 109.5 . . ?
H11B C11 H11C 109.5 . . ?
O1 C12 W 179.3(6) . . ?
O2 C13 W 179.4(7) . . ?
O3 C14 W 178.2(7) . . ?
O4 C15 W 178.1(5) . . ?
O5 C16 W 176.4(7) . . ?

loop_
_geom_bond_atom_site_label_1
_geom_bond_atom_site_label_2
_geom_bond_distance
_geom_bond_site_symmetry_2
_geom_bond_publ_flag
W P 2.4318(17) . ?
W C12 2.004(7) . ?
W C13 2.038(8) . ?
W C14 2.052(7) . ?
W C15 2.049(8) . ?
W C16 2.042(8) . ?
Cl P 2.099(3) . ?
P N 1.697(5) . ?
P C1 1.788(7) . ?
O1 C12 1.142(8) . ?
O2 C13 1.143(8) . ?
O3 C14 1.145(8) . ?
O4 C15 1.136(8) . ?
O5 C16 1.154(9) . ?
N C7 1.403(7) . ?
N C11 1.451(9) . ?
C1 C2 1.427(9) . ?
C1 C6 1.330(10) . ?
C2 C3 1.427(9) . ?
C2 C7 1.380(10) . ?
C3 C4 1.367(13) . ?
C3 C10 1.392(11) . ?
C4 H4 0.9500 . ?
C4 C5 1.394(11) . ?
C5 H5 0.9500 . ?
C5 C6 1.411(10) . ?
C6 H6 0.9500 . ?
C7 C8 1.388(9) . ?
C8 H8 0.9500 . ?
C8 C9 1.469(10) . ?
C9 H9 0.9500 . ?
C9 C10 1.337(12) . ?
C10 H10 0.9500 . ?
C11 H11A 0.9800 . ?
C11 H11B 0.9800 . ?
C11 H11C 0.9800 . ?

loop_
_geom_torsion_atom_site_label_1
_geom_torsion_atom_site_label_2
_geom_torsion_atom_site_label_3
_geom_torsion_atom_site_label_4
_geom_torsion
_geom_torsion_site_symmetry_1
_geom_torsion_site_symmetry_2
_geom_torsion_site_symmetry_3
_geom_torsion_site_symmetry_4
_geom_torsion_publ_flag
W P N C7 137.8(4) . . . . ?
W P N C11 -49.8(7) . . . . ?
W P C1 C2 -133.7(4) . . . . ?
W P C1 C6 51.4(9) . . . . ?
Cl P N C7 -96.0(4) . . . . ?
Cl P N C11 76.4(6) . . . . ?
Cl P C1 C2 100.9(5) . . . . ?
Cl P C1 C6 -74.0(9) . . . . ?
P N C7 C2 -5.9(7) . . . . ?
P N C7 C8 177.2(6) . . . . ?
P C1 C2 C3 -178.7(6) . . . . ?
P C1 C2 C7 1.7(8) . . . . ?
P C1 C6 C5 177.7(7) . . . . ?
N P C1 C2 -4.2(5) . . . . ?
N P C1 C6 -179.1(8) . . . . ?
N C7 C8 C9 176.1(7) . . . . ?
C1 P N C7 5.9(5) . . . . ?
C1 P N C11 178.3(6) . . . . ?
C1 C2 C3 C4 -0.6(12) . . . . ?
C1 C2 C3 C10 -177.6(7) . . . . ?
C1 C2 C7 N 2.5(9) . . . . ?
C1 C2 C7 C8 179.7(6) . . . . ?
C2 C1 C6 C5 3.3(12) . . . . ?
C2 C3 C4 C5 3.9(14) . . . . ?
C2 C3 C10 C9 -3.6(12) . . . . ?
C2 C7 C8 C9 -0.6(10) . . . . ?
C3 C2 C7 N -177.1(7) . . . . ?
C3 C2 C7 C8 0.1(11) . . . . ?
C3 C4 C5 C6 -3.8(14) . . . . ?
C4 C3 C10 C9 179.8(10) . . . . ?
C4 C5 C6 C1 -0.1(13) . . . . ?
C6 C1 C2 C3 -3.0(11) . . . . ?
C6 C1 C2 C7 177.4(8) . . . . ?
C7 C2 C3 C4 178.9(9) . . . . ?
C7 C2 C3 C10 2.0(11) . . . . ?
C7 C8 C9 C10 -1.1(12) . . . . ?
C8 C9 C10 C3 3.3(14) . . . . ?
C10 C3 C4 C5 -179.5(8) . . . . ?
C11 N C7 C2 -178.7(7) . . . . ?
C11 N C7 C8 4.3(11) . . . . ?
